data_1517491
loop_
_publ_author_name
'Polenz, I.'
'Laue, A.'
'Uhrin, T.'
'R\"uffer, T.'
'Lang, H.'
'Schmidt, F. G.'
'Spange, S.'

_publ_section_title
;
 Thermally cleavable imine base/isocyanate adducts and oligomers suitable
 as initiators for radical homo- and copolymerization
;
_journal_issue 23
_journal_name_full 'Polym. Chem.'
_journal_page_first 6678
_journal_paper_doi 10.1039/C4PY01002G
_journal_volume 5
_journal_year 2014
_chemical_formula_moiety 'C13 H27 N5 O2'
_chemical_formula_sum 'C13 H27 N5 O2'
_chemical_formula_weight 285.40
_chemical_name_systematic
;
 ?
;
_space_group_IT_number 61
_symmetry_cell_setting orthorhombic
_symmetry_space_group_name_Hall '-P 2ac 2ab'
_symmetry_space_group_name_H-M 'P b c a'
_atom_sites_solution_hydrogens geom
_atom_sites_solution_primary direct
_atom_sites_solution_secondary difmap
_audit_creation_method SHELXL-97
_cell_angle_alpha 90.00
_cell_angle_beta 90.00
_cell_angle_gamma 90.00
_cell_formula_units_Z 8
_cell_length_a 12.6187(2)
_cell_length_b 15.3717(3)
_cell_length_c 15.8322(3)
_cell_measurement_reflns_used 7867
_cell_measurement_temperature 110
_cell_measurement_theta_max 28.5725
_cell_measurement_theta_min 2.8885
_cell_volume 3070.99(10)
_computing_cell_refinement
;
CrysAlisPro, Oxford Diffraction Ltd.,
Version 1.171.33.64 (release 22-03-2010 CrysAlis171 .NET)
(compiled Mar 22 2010,13:57:49)
;
_computing_data_collection
;
CrysAlisPro, Oxford Diffraction Ltd.,
Version 1.171.33.64 (release 22-03-2010 CrysAlis171 .NET)
(compiled Mar 22 2010,13:57:49)
;
_computing_data_reduction
;
CrysAlisPro, Oxford Diffraction Ltd.,
Version 1.171.33.64 (release 22-03-2010 CrysAlis171 .NET)
(compiled Mar 22 2010,13:57:49)
;
_computing_structure_refinement 'SHELXL-97 (Sheldrick, 1997)'
_computing_structure_solution 'SHELXS-97 (Sheldrick, 1997)'
_diffrn_ambient_temperature 110
_diffrn_measured_fraction_theta_full 0.993
_diffrn_measured_fraction_theta_max 0.993
_diffrn_measurement_device_type 'oxford gemini s'
_diffrn_measurement_method '\w scans'
_diffrn_radiation_monochromator graphite
_diffrn_radiation_source 'fine-focus sealed tube'
_diffrn_radiation_type MoK\a
_diffrn_radiation_wavelength 0.71073
_diffrn_reflns_av_R_equivalents 0.0238
_diffrn_reflns_av_sigmaI/netI 0.0240
_diffrn_reflns_limit_h_max 15
_diffrn_reflns_limit_h_min -14
_diffrn_reflns_limit_k_max 18
_diffrn_reflns_limit_k_min -18
_diffrn_reflns_limit_l_max 19
_diffrn_reflns_limit_l_min -19
_diffrn_reflns_number 15851
_diffrn_reflns_theta_full 26.00
_diffrn_reflns_theta_max 26.00
_diffrn_reflns_theta_min 2.95
_diffrn_standards_decay_% 0
_diffrn_standards_interval_count 50
_diffrn_standards_interval_time 25
_diffrn_standards_number 2
_exptl_absorpt_coefficient_mu 0.086
_exptl_absorpt_correction_T_max 1.00000
_exptl_absorpt_correction_T_min 0.88116
_exptl_absorpt_correction_type multi-scan
_exptl_absorpt_process_details
;
CrysAlisPro, Oxford Diffraction Ltd.,
Version 1.171.33.64 (release 22-03-2010 CrysAlis171 .NET)
(compiled Mar 22 2010,13:57:49)
Empirical absorption correction using spherical harmonics,
 implemented in SCALE3 ABSPACK scaling algorithm.
;
_exptl_crystal_colour colorless
_exptl_crystal_density_diffrn 1.235
_exptl_crystal_density_method 'not measured'
_exptl_crystal_description block
_exptl_crystal_F_000 1248
_exptl_crystal_size_max 0.38
_exptl_crystal_size_mid 0.34
_exptl_crystal_size_min 0.32
_refine_diff_density_max 0.411
_refine_diff_density_min -0.315
_refine_diff_density_rms 0.049
_refine_ls_extinction_method none
_refine_ls_goodness_of_fit_ref 1.094
_refine_ls_hydrogen_treatment constr
_refine_ls_matrix_type full
_refine_ls_number_parameters 181
_refine_ls_number_reflns 3001
_refine_ls_number_restraints 0
_refine_ls_restrained_S_all 1.094
_refine_ls_R_factor_all 0.0545
_refine_ls_R_factor_gt 0.0430
_refine_ls_shift/su_max 0.000
_refine_ls_shift/su_mean 0.000
_refine_ls_structure_factor_coef Fsqd
_refine_ls_weighting_details 'calc w=1/[\s^2^(Fo^2^)+(0.0881P)^2^+0.2462P] where P=(Fo^2^+2Fc^2^)/3'
_refine_ls_weighting_scheme calc
_refine_ls_wR_factor_gt 0.1341
_refine_ls_wR_factor_ref 0.1382
_reflns_number_gt 2315
_reflns_number_total 3001
_reflns_threshold_expression >2sigma(I)
_cod_data_source_file c4py01002g2.cif
_cod_data_source_block tbt2et
_cod_depositor_comments 'Adding full bibliography for 1517491--1517492.cif.'
_cod_database_code 1517491

loop_
_symmetry_equiv_pos_as_xyz
'x, y, z'
'-x+1/2, -y, z+1/2'
'x+1/2, -y+1/2, -z'
'-x, y+1/2, -z+1/2'
'-x, -y, -z'
'x-1/2, y, -z-1/2'
'-x-1/2, y-1/2, z'
'x, -y-1/2, z-1/2'

loop_
_atom_site_label
_atom_site_type_symbol
_atom_site_fract_x
_atom_site_fract_y
_atom_site_fract_z
_atom_site_U_iso_or_equiv
_atom_site_adp_type
_atom_site_occupancy
_atom_site_symmetry_multiplicity
_atom_site_calc_flag
_atom_site_refinement_flags
C1 C 0.82099(13) -0.15396(11) 0.04807(10) 0.0190(4) Uani 1 1 d .
C2 C 0.73594(13) -0.00581(10) 0.04487(10) 0.0171(4) Uani 1 1 d .
C3 C 0.89505(13) -0.03713(11) 0.13571(10) 0.0194(4) Uani 1 1 d .
C4 C 0.95361(14) -0.18774(12) 0.15629(11) 0.0244(4) Uani 1 1 d .
H4A H 1.0185 -0.1604 0.1756 0.029 Uiso 1 1 calc R
H4B H 0.9727 -0.2348 0.1185 0.029 Uiso 1 1 calc R
C5 C 0.89422(17) -0.22429(13) 0.23143(12) 0.0315(5) Uani 1 1 d .
H5A H 0.9381 -0.2659 0.2601 0.047 Uiso 1 1 calc R
H5B H 0.8305 -0.2523 0.2124 0.047 Uiso 1 1 calc R
H5C H 0.8764 -0.1779 0.2695 0.047 Uiso 1 1 calc R
C6 C 0.85061(13) 0.11340(11) 0.11397(11) 0.0210(4) Uani 1 1 d .
H6A H 0.8443 0.1204 0.1747 0.025 Uiso 1 1 calc R
H6B H 0.7955 0.1481 0.0877 0.025 Uiso 1 1 calc R
C7 C 0.95838(14) 0.14745(12) 0.08573(12) 0.0282(4) Uani 1 1 d .
H7A H 0.9653 0.2074 0.1017 0.042 Uiso 1 1 calc R
H7B H 0.9644 0.1423 0.0255 0.042 Uiso 1 1 calc R
H7C H 1.0134 0.1141 0.1122 0.042 Uiso 1 1 calc R
C8 C 0.80656(14) 0.06840(12) -0.08087(11) 0.0251(4) Uani 1 1 d .
H8A H 0.7875 0.1121 -0.1214 0.038 Uiso 0.50 1 calc PR
H8B H 0.8192 0.0143 -0.1094 0.038 Uiso 0.50 1 calc PR
H8C H 0.8697 0.0860 -0.0516 0.038 Uiso 0.50 1 calc PR
H8D H 0.8634 0.0295 -0.0669 0.038 Uiso 0.50 1 calc PR
H8E H 0.8317 0.1273 -0.0789 0.038 Uiso 0.50 1 calc PR
H8F H 0.7812 0.0556 -0.1367 0.038 Uiso 0.50 1 calc PR
C9 C 0.61757(14) 0.07577(12) -0.05784(11) 0.0249(4) Uani 1 1 d .
H9A H 0.6249 0.1199 -0.1003 0.037 Uiso 0.50 1 calc PR
H9B H 0.5699 0.0957 -0.0147 0.037 Uiso 0.50 1 calc PR
H9C H 0.5899 0.0237 -0.0831 0.037 Uiso 0.50 1 calc PR
H9D H 0.5649 0.0396 -0.0318 0.037 Uiso 0.50 1 calc PR
H9E H 0.6199 0.0639 -0.1173 0.037 Uiso 0.50 1 calc PR
H9F H 0.5999 0.1358 -0.0490 0.037 Uiso 0.50 1 calc PR
C10 C 0.61234(14) 0.07082(11) 0.14033(11) 0.0238(4) Uani 1 1 d .
H10A H 0.6126 0.1177 0.1003 0.036 Uiso 0.50 1 calc PR
H10B H 0.6630 0.0825 0.1841 0.036 Uiso 0.50 1 calc PR
H10C H 0.5430 0.0654 0.1647 0.036 Uiso 0.50 1 calc PR
H10D H 0.5998 0.0594 0.1991 0.036 Uiso 0.50 1 calc PR
H10E H 0.5494 0.0946 0.1153 0.036 Uiso 0.50 1 calc PR
H10F H 0.6694 0.1117 0.1347 0.036 Uiso 0.50 1 calc PR
C11 C 0.63999(14) -0.08106(12) 0.15875(10) 0.0237(4) Uani 1 1 d .
H11A H 0.5751 -0.0794 0.1904 0.036 Uiso 1 1 calc R
H11B H 0.6990 -0.0744 0.1965 0.036 Uiso 1 1 calc R
H11C H 0.6455 -0.1358 0.1299 0.036 Uiso 1 1 calc R
C12 C 0.67393(13) -0.13122(12) -0.04479(10) 0.0209(4) Uani 1 1 d .
H12A H 0.6164 -0.0897 -0.0498 0.025 Uiso 1 1 calc R
H12B H 0.6457 -0.1835 -0.0188 0.025 Uiso 1 1 calc R
C13 C 0.71411(16) -0.15345(14) -0.13242(11) 0.0323(5) Uani 1 1 d .
H13A H 0.6572 -0.1773 -0.1654 0.048 Uiso 1 1 calc R
H13B H 0.7702 -0.1954 -0.1281 0.048 Uiso 1 1 calc R
H13C H 0.7403 -0.1017 -0.1593 0.048 Uiso 1 1 calc R
N1 N 0.88985(11) -0.12384(9) 0.11038(8) 0.0203(3) Uani 1 1 d .
N2 N 0.75665(11) -0.09423(9) 0.01103(8) 0.0177(3) Uani 1 1 d .
N3 N 0.83377(10) 0.02053(9) 0.09208(8) 0.0178(3) Uani 1 1 d .
N4 N 0.64057(11) -0.01070(9) 0.09725(9) 0.0190(3) Uani 1 1 d .
N5 N 0.72081(11) 0.05751(9) -0.02055(8) 0.0196(3) Uani 1 1 d .
O1 O 0.82030(10) -0.23110(8) 0.02868(8) 0.0251(3) Uani 1 1 d .
O2 O 0.95562(10) -0.01504(8) 0.19265(8) 0.0261(3) Uani 1 1 d .

loop_
_atom_site_aniso_label
_atom_site_aniso_U_11
_atom_site_aniso_U_22
_atom_site_aniso_U_33
_atom_site_aniso_U_23
_atom_site_aniso_U_13
_atom_site_aniso_U_12
C1 0.0196(8) 0.0216(9) 0.0159(8) 0.0000(7) 0.0033(6) -0.0007(7)
C2 0.0172(8) 0.0171(8) 0.0169(8) -0.0005(7) 0.0007(6) -0.0008(6)
C3 0.0197(8) 0.0207(9) 0.0179(8) 0.0023(7) 0.0011(6) -0.0006(7)
C4 0.0248(9) 0.0231(9) 0.0253(9) 0.0017(7) -0.0034(7) 0.0027(7)
C5 0.0424(11) 0.0273(10) 0.0248(10) 0.0040(8) -0.0016(8) -0.0007(9)
C6 0.0221(8) 0.0189(9) 0.0221(8) -0.0025(7) -0.0022(7) -0.0005(7)
C7 0.0271(9) 0.0252(10) 0.0325(10) -0.0025(8) -0.0018(8) -0.0081(8)
C8 0.0248(9) 0.0290(10) 0.0215(8) 0.0055(8) 0.0014(7) -0.0049(8)
C9 0.0232(9) 0.0266(10) 0.0250(9) 0.0034(8) -0.0058(7) -0.0006(7)
C10 0.0232(9) 0.0228(9) 0.0256(9) -0.0040(7) 0.0040(7) 0.0012(7)
C11 0.0241(9) 0.0263(10) 0.0208(8) 0.0025(7) 0.0050(7) -0.0003(7)
C12 0.0202(8) 0.0218(9) 0.0207(8) -0.0023(7) -0.0022(6) -0.0032(7)
C13 0.0363(10) 0.0394(11) 0.0212(9) -0.0063(8) 0.0000(8) -0.0059(9)
N1 0.0210(7) 0.0201(7) 0.0198(7) 0.0005(6) -0.0014(5) 0.0016(6)
N2 0.0191(7) 0.0178(7) 0.0162(6) -0.0019(6) -0.0006(5) 0.0002(6)
N3 0.0171(7) 0.0180(7) 0.0182(7) -0.0005(6) -0.0019(5) -0.0003(5)
N4 0.0175(7) 0.0201(7) 0.0192(7) -0.0001(6) 0.0032(5) 0.0002(6)
N5 0.0183(7) 0.0232(7) 0.0174(7) 0.0047(6) -0.0012(5) -0.0012(6)
O1 0.0302(7) 0.0193(7) 0.0258(7) -0.0021(5) -0.0009(5) 0.0001(5)
O2 0.0273(6) 0.0262(7) 0.0248(7) -0.0003(5) -0.0104(5) -0.0002(5)

loop_
_atom_type_symbol
_atom_type_description
_atom_type_scat_dispersion_real
_atom_type_scat_dispersion_imag
_atom_type_scat_source
C C 0.0033 0.0016 'International Tables Vol C Tables 4.2.6.8 and 6.1.1.4'
H H 0.0000 0.0000 'International Tables Vol C Tables 4.2.6.8 and 6.1.1.4'
N N 0.0061 0.0033 'International Tables Vol C Tables 4.2.6.8 and 6.1.1.4'
O O 0.0106 0.0060 'International Tables Vol C Tables 4.2.6.8 and 6.1.1.4'

loop_
_geom_angle_atom_site_label_1
_geom_angle_atom_site_label_2
_geom_angle_atom_site_label_3
_geom_angle
O1 C1 N2 122.79(16)
O1 C1 N1 120.23(15)
N2 C1 N1 116.98(15)
N5 C2 N4 109.55(13)
N5 C2 N2 112.60(13)
N4 C2 N2 107.60(12)
N5 C2 N3 106.65(12)
N4 C2 N3 114.11(13)
N2 C2 N3 106.40(12)
O2 C3 N3 122.97(16)
O2 C3 N1 120.29(15)
N3 C3 N1 116.68(14)
N1 C4 C5 111.55(15)
N1 C4 H4A 109.3
C5 C4 H4A 109.3
N1 C4 H4B 109.3
C5 C4 H4B 109.3
H4A C4 H4B 108.0
C4 C5 H5A 109.5
C4 C5 H5B 109.5
H5A C5 H5B 109.5
C4 C5 H5C 109.5
H5A C5 H5C 109.5
H5B C5 H5C 109.5
N3 C6 C7 112.93(14)
N3 C6 H6A 109.0
C7 C6 H6A 109.0
N3 C6 H6B 109.0
C7 C6 H6B 109.0
H6A C6 H6B 107.8
C6 C7 H7A 109.5
C6 C7 H7B 109.5
H7A C7 H7B 109.5
C6 C7 H7C 109.5
H7A C7 H7C 109.5
H7B C7 H7C 109.5
N5 C8 H8A 109.5
N5 C8 H8B 109.5
H8A C8 H8B 109.5
N5 C8 H8C 109.5
H8A C8 H8C 109.5
H8B C8 H8C 109.5
N5 C8 H8D 109.5
H8A C8 H8D 141.1
H8B C8 H8D 56.3
H8C C8 H8D 56.3
N5 C8 H8E 109.5
H8A C8 H8E 56.3
H8B C8 H8E 141.1
H8C C8 H8E 56.3
H8D C8 H8E 109.5
N5 C8 H8F 109.5
H8A C8 H8F 56.3
H8B C8 H8F 56.3
H8C C8 H8F 141.1
H8D C8 H8F 109.5
H8E C8 H8F 109.5
N5 C9 H9A 109.5
N5 C9 H9B 109.5
H9A C9 H9B 109.5
N5 C9 H9C 109.5
H9A C9 H9C 109.5
H9B C9 H9C 109.5
N5 C9 H9D 109.5
H9A C9 H9D 141.1
H9B C9 H9D 56.3
H9C C9 H9D 56.3
N5 C9 H9E 109.5
H9A C9 H9E 56.3
H9B C9 H9E 141.1
H9C C9 H9E 56.3
H9D C9 H9E 109.5
N5 C9 H9F 109.5
H9A C9 H9F 56.3
H9B C9 H9F 56.3
H9C C9 H9F 141.1
H9D C9 H9F 109.5
H9E C9 H9F 109.5
N4 C10 H10A 109.5
N4 C10 H10B 109.5
H10A C10 H10B 109.5
N4 C10 H10C 109.5
H10A C10 H10C 109.5
H10B C10 H10C 109.5
N4 C10 H10D 109.5
H10A C10 H10D 141.1
H10B C10 H10D 56.3
H10C C10 H10D 56.3
N4 C10 H10E 109.5
H10A C10 H10E 56.3
H10B C10 H10E 141.1
H10C C10 H10E 56.3
H10D C10 H10E 109.5
N4 C10 H10F 109.5
H10A C10 H10F 56.3
H10B C10 H10F 56.3
H10C C10 H10F 141.1
H10D C10 H10F 109.5
H10E C10 H10F 109.5
N4 C11 H11A 109.5
N4 C11 H11B 109.5
H11A C11 H11B 109.5
N4 C11 H11C 109.5
H11A C11 H11C 109.5
H11B C11 H11C 109.5
N2 C12 C13 113.38(14)
N2 C12 H12A 108.9
C13 C12 H12A 108.9
N2 C12 H12B 108.9
C13 C12 H12B 108.9
H12A C12 H12B 107.7
C12 C13 H13A 109.5
C12 C13 H13B 109.5
H13A C13 H13B 109.5
C12 C13 H13C 109.5
H13A C13 H13C 109.5
H13B C13 H13C 109.5
C3 N1 C1 123.42(14)
C3 N1 C4 118.25(14)
C1 N1 C4 118.13(14)
C1 N2 C12 114.79(14)
C1 N2 C2 124.62(13)
C12 N2 C2 116.29(13)
C3 N3 C6 115.18(13)
C3 N3 C2 122.95(13)
C6 N3 C2 119.61(12)
C11 N4 C2 114.93(13)
C11 N4 C10 108.77(13)
C2 N4 C10 114.73(13)
C2 N5 C8 116.98(13)
C2 N5 C9 122.84(13)
C8 N5 C9 112.16(13)

loop_
_geom_bond_atom_site_label_1
_geom_bond_atom_site_label_2
_geom_bond_distance
C1 O1 1.225(2)
C1 N2 1.359(2)
C1 N1 1.394(2)
C2 N5 1.434(2)
C2 N4 1.463(2)
C2 N2 1.484(2)
C2 N3 1.499(2)
C3 O2 1.230(2)
C3 N3 1.364(2)
C3 N1 1.393(2)
C4 N1 1.463(2)
C4 C5 1.514(3)
C4 H4A 0.9700
C4 H4B 0.9700
C5 H5A 0.9600
C5 H5B 0.9600
C5 H5C 0.9600
C6 N3 1.484(2)
C6 C7 1.524(2)
C6 H6A 0.9700
C6 H6B 0.9700
C7 H7A 0.9600
C7 H7B 0.9600
C7 H7C 0.9600
C8 N5 1.453(2)
C8 H8A 0.9600
C8 H8B 0.9600
C8 H8C 0.9600
C8 H8D 0.9600
C8 H8E 0.9600
C8 H8F 0.9600
C9 N5 1.457(2)
C9 H9A 0.9600
C9 H9B 0.9600
C9 H9C 0.9600
C9 H9D 0.9600
C9 H9E 0.9600
C9 H9F 0.9600
C10 N4 1.470(2)
C10 H10A 0.9600
C10 H10B 0.9600
C10 H10C 0.9600
C10 H10D 0.9600
C10 H10E 0.9600
C10 H10F 0.9600
C11 N4 1.455(2)
C11 H11A 0.9600
C11 H11B 0.9600
C11 H11C 0.9600
C12 N2 1.481(2)
C12 C13 1.516(2)
C12 H12A 0.9700
C12 H12B 0.9700
C13 H13A 0.9600
C13 H13B 0.9600
C13 H13C 0.9600

loop_
_geom_torsion_atom_site_label_1
_geom_torsion_atom_site_label_2
_geom_torsion_atom_site_label_3
_geom_torsion_atom_site_label_4
_geom_torsion
O2 C3 N1 C1 178.09(15)
N3 C3 N1 C1 -4.6(2)
O2 C3 N1 C4 3.3(2)
N3 C3 N1 C4 -179.35(14)
O1 C1 N1 C3 -179.99(15)
N2 C1 N1 C3 0.2(2)
O1 C1 N1 C4 -5.2(2)
N2 C1 N1 C4 174.94(14)
C5 C4 N1 C3 88.47(18)
C5 C4 N1 C1 -86.58(18)
O1 C1 N2 C12 9.2(2)
N1 C1 N2 C12 -170.95(13)
O1 C1 N2 C2 164.95(15)
N1 C1 N2 C2 -15.2(2)
C13 C12 N2 C1 -81.48(18)
C13 C12 N2 C2 120.68(16)
N5 C2 N2 C1 146.24(15)
N4 C2 N2 C1 -92.95(17)
N3 C2 N2 C1 29.75(19)
N5 C2 N2 C12 -58.34(17)
N4 C2 N2 C12 62.47(17)
N3 C2 N2 C12 -174.83(12)
O2 C3 N3 C6 4.1(2)
N1 C3 N3 C6 -173.15(13)
O2 C3 N3 C2 -158.74(15)
N1 C3 N3 C2 24.0(2)
C7 C6 N3 C3 68.91(19)
C7 C6 N3 C2 -127.62(15)
N5 C2 N3 C3 -154.63(14)
N4 C2 N3 C3 84.28(18)
N2 C2 N3 C3 -34.22(19)
N5 C2 N3 C6 43.25(18)
N4 C2 N3 C6 -77.85(17)
N2 C2 N3 C6 163.66(13)
N5 C2 N4 C11 171.85(13)
N2 C2 N4 C11 49.13(17)
N3 C2 N4 C11 -68.68(17)
N5 C2 N4 C10 -60.95(18)
N2 C2 N4 C10 176.34(13)
N3 C2 N4 C10 58.53(18)
N4 C2 N5 C8 -177.58(13)
N2 C2 N5 C8 -57.89(18)
N3 C2 N5 C8 58.45(17)
N4 C2 N5 C9 -31.2(2)
N2 C2 N5 C9 88.45(18)
N3 C2 N5 C9 -155.21(14)
